data_4120799
loop_
_publ_author_name
'Takahiro Shiba'
'Takuya Kurahashi'
'Seijiro Matsubara'

_publ_section_title
;
 Nickel-Catalyzed Decarbonylative Alkylidenation of Phthalimides with
 Trimethylsilyl-Substituted Alkynes
;
_journal_name_full 'Journal of the American Chemical Society'
_journal_page_first 13636
_journal_page_last 13639
_journal_paper_doi 10.1021/ja4068172
_journal_volume 135
_journal_year 2013
_chemical_formula_sum 'C27 H32 N2 O Si'
_chemical_formula_weight 428.64
_chemical_name_systematic
; 
 ? 
;
_space_group_IT_number 29
_symmetry_cell_setting orthorhombic
_symmetry_space_group_name_Hall 'P 2c -2ac'
_symmetry_space_group_name_H-M 'P c a 21'
_atom_sites_solution_hydrogens geom
_atom_sites_solution_primary direct
_atom_sites_solution_secondary difmap
_audit_creation_method SHELXL-97
_cell_angle_alpha 90.00
_cell_angle_beta 90.00
_cell_angle_gamma 90.00
_cell_formula_units_Z 4
_cell_length_a 7.736(9)
_cell_length_b 14.421(16)
_cell_length_c 21.89(2)
_cell_measurement_reflns_used 3929
_cell_measurement_temperature 298(2)
_cell_measurement_theta_max 22.82
_cell_measurement_theta_min 2.99
_cell_volume 2442(5)
_computing_cell_refinement 'Bruker SMART'
_computing_data_collection 'Bruker SMART'
_computing_data_reduction 'Bruker SAINT'
_computing_molecular_graphics 'Bruker SHELXTL'
_computing_publication_material 'Bruker SHELXTL'
_computing_structure_refinement 'SHELXL-97 (Sheldrick, 1997)'
_computing_structure_solution 'SHELXS-97 (Sheldrick, 1990)'
_diffrn_ambient_temperature 298(2)
_diffrn_measured_fraction_theta_full 0.968
_diffrn_measured_fraction_theta_max 0.968
_diffrn_measurement_device_type 'CCD area detector'
_diffrn_measurement_method 'phi and omega scans'
_diffrn_radiation_monochromator graphite
_diffrn_radiation_source 'fine-focus sealed tube'
_diffrn_radiation_type MoK\a
_diffrn_radiation_wavelength 0.71073
_diffrn_reflns_av_R_equivalents 0.0378
_diffrn_reflns_av_sigmaI/netI 0.0438
_diffrn_reflns_limit_h_max 10
_diffrn_reflns_limit_h_min -9
_diffrn_reflns_limit_k_max 15
_diffrn_reflns_limit_k_min -18
_diffrn_reflns_limit_l_max 27
_diffrn_reflns_limit_l_min -27
_diffrn_reflns_number 13272
_diffrn_reflns_theta_full 27.42
_diffrn_reflns_theta_max 27.42
_diffrn_reflns_theta_min 1.41
_exptl_absorpt_coefficient_mu 0.117
_exptl_absorpt_correction_T_max 0.9440
_exptl_absorpt_correction_T_min 0.9023
_exptl_absorpt_correction_type none
_exptl_crystal_colour colorless
_exptl_crystal_density_diffrn 1.166
_exptl_crystal_description plate
_exptl_crystal_F_000 920
_exptl_crystal_size_max 0.90
_exptl_crystal_size_mid 0.50
_exptl_crystal_size_min 0.50
_refine_diff_density_max 0.466
_refine_diff_density_min -0.161
_refine_diff_density_rms 0.048
_refine_ls_abs_structure_details 'Flack H D (1983), Acta Cryst. A39, 876-881'
_refine_ls_abs_structure_Flack -0.11(13)
_refine_ls_extinction_method none
_refine_ls_goodness_of_fit_ref 1.010
_refine_ls_hydrogen_treatment constr
_refine_ls_matrix_type full
_refine_ls_number_parameters 283
_refine_ls_number_reflns 5227
_refine_ls_number_restraints 1
_refine_ls_restrained_S_all 1.010
_refine_ls_R_factor_all 0.0601
_refine_ls_R_factor_gt 0.0512
_refine_ls_shift/su_max 0.000
_refine_ls_shift/su_mean 0.000
_refine_ls_structure_factor_coef Fsqd
_refine_ls_weighting_details 'calc w=1/[\s^2^(Fo^2^)+(0.0743P)^2^+0.0000P] where P=(Fo^2^+2Fc^2^)/3'
_refine_ls_weighting_scheme calc
_refine_ls_wR_factor_gt 0.1181
_refine_ls_wR_factor_ref 0.1233
_reflns_number_gt 4447
_reflns_number_total 5227
_reflns_threshold_expression >2sigma(I)
_cod_data_source_file ja4068172_3ah.cif
_cod_data_source_block 3ah
_cod_database_code 4120799

loop_
_symmetry_equiv_pos_as_xyz
'x, y, z'
'-x, -y, z+1/2'
'x+1/2, -y, z'
'-x+1/2, y, z+1/2'

loop_
_atom_site_label
_atom_site_type_symbol
_atom_site_fract_x
_atom_site_fract_y
_atom_site_fract_z
_atom_site_U_iso_or_equiv
_atom_site_adp_type
_atom_site_occupancy
_atom_site_symmetry_multiplicity
_atom_site_calc_flag
_atom_site_refinement_flags
C1 C 0.5630(3) 0.65999(15) 0.37266(10) 0.0375(5) Uani 1 1 d .
C2 C 0.5163(3) 0.60281(14) 0.31878(11) 0.0401(5) Uani 1 1 d .
C3 C 0.4692(3) 0.62687(19) 0.25930(11) 0.0489(6) Uani 1 1 d .
H3 H 0.4652 0.6886 0.2472 0.059 Uiso 1 1 calc R
C4 C 0.5304(3) 0.50835(15) 0.33292(10) 0.0410(5) Uani 1 1 d .
C5 C 0.5905(3) 0.49881(15) 0.39563(11) 0.0421(5) Uani 1 1 d .
C6 C 0.6204(3) 0.85449(16) 0.25674(11) 0.0440(5) Uani 1 1 d .
C7 C 0.4728(4) 0.95985(17) 0.36203(15) 0.0589(7) Uani 1 1 d .
H7A H 0.5885 0.9798 0.3708 0.088 Uiso 1 1 calc R
H7B H 0.4075 0.9569 0.3993 0.088 Uiso 1 1 calc R
H7C H 0.4192 1.0031 0.3346 0.088 Uiso 1 1 calc R
C8 C 0.5675(3) 0.75249(16) 0.38164(10) 0.0401(5) Uani 1 1 d .
C9 C 0.4771(3) 0.60975(19) 0.51505(11) 0.0506(6) Uani 1 1 d .
H9 H 0.3627 0.6099 0.5021 0.061 Uiso 1 1 calc R
C10 C 0.9317(5) 0.8373(2) 0.48884(14) 0.0679(8) Uani 1 1 d .
H10A H 0.8886 0.8032 0.5239 0.082 Uiso 1 1 calc R
H10B H 0.8995 0.9018 0.4941 0.082 Uiso 1 1 calc R
C11 C 0.4902(3) 0.43765(19) 0.29227(13) 0.0513(6) Uani 1 1 d .
H11 H 0.4995 0.3756 0.3034 0.062 Uiso 1 1 calc R
C12 C 0.5328(4) 0.6168(3) 0.57304(13) 0.0664(8) Uani 1 1 d .
H12 H 0.4631 0.6231 0.6074 0.080 Uiso 1 1 calc R
C13 C 0.4282(4) 0.5557(2) 0.21834(12) 0.0537(6) Uani 1 1 d .
H13 H 0.3947 0.5710 0.1788 0.064 Uiso 1 1 calc R
C14 C 0.8457(3) 0.80035(19) 0.43187(12) 0.0531(6) Uani 1 1 d .
H14A H 0.8891 0.7386 0.4234 0.064 Uiso 1 1 calc R
H14B H 0.8757 0.8397 0.3975 0.064 Uiso 1 1 calc R
C15 C 0.7637(3) 0.60314(17) 0.51396(11) 0.0492(6) Uani 1 1 d .
H15 H 0.8771 0.5979 0.5003 0.059 Uiso 1 1 calc R
C16 C 0.7703(4) 0.80327(18) 0.24762(13) 0.0556(6) Uani 1 1 d .
H16 H 0.8046 0.7608 0.2772 0.067 Uiso 1 1 calc R
C17 C 0.5792(4) 0.9191(2) 0.21173(14) 0.0649(8) Uani 1 1 d .
H17 H 0.4820 0.9563 0.2169 0.078 Uiso 1 1 calc R
C18 C 0.4361(4) 0.4633(2) 0.23493(12) 0.0592(7) Uani 1 1 d .
H18 H 0.4043 0.4179 0.2069 0.071 Uiso 1 1 calc R
C19 C 0.2512(4) 0.81561(19) 0.30372(14) 0.0620(7) Uani 1 1 d .
H19A H 0.2112 0.8612 0.2750 0.093 Uiso 1 1 calc R
H19B H 0.1793 0.8169 0.3395 0.093 Uiso 1 1 calc R
H19C H 0.2458 0.7552 0.2854 0.093 Uiso 1 1 calc R
C20 C 0.6511(3) 0.79652(16) 0.43799(11) 0.0460(6) Uani 1 1 d .
H20A H 0.6064 0.8588 0.4434 0.055 Uiso 1 1 calc R
H20B H 0.6209 0.7607 0.4740 0.055 Uiso 1 1 calc R
C21 C 0.7111(4) 0.6130(2) 0.57292(13) 0.0630(8) Uani 1 1 d .
H21 H 0.7824 0.6166 0.6070 0.076 Uiso 1 1 calc R
C22 C 1.1268(5) 0.8302(3) 0.48764(18) 0.0994(14) Uani 1 1 d .
H22A H 1.1591 0.7670 0.4777 0.119 Uiso 1 1 calc R
H22B H 1.1710 0.8701 0.4555 0.119 Uiso 1 1 calc R
C23 C 0.8693(4) 0.8138(2) 0.19586(15) 0.0687(9) Uani 1 1 d .
H23 H 0.9683 0.7781 0.1907 0.082 Uiso 1 1 calc R
C24 C 0.8223(5) 0.8773(3) 0.15152(15) 0.0759(10) Uani 1 1 d .
H24 H 0.8888 0.8841 0.1164 0.091 Uiso 1 1 calc R
C25 C 0.6783(5) 0.9297(3) 0.15958(16) 0.0810(10) Uani 1 1 d .
H25 H 0.6462 0.9727 0.1300 0.097 Uiso 1 1 calc R
C26 C 1.2103(6) 0.8570(5) 0.5472(2) 0.138(2) Uani 1 1 d .
H26A H 1.3342 0.8614 0.5411 0.166 Uiso 1 1 calc R
H26B H 1.1688 0.9178 0.5591 0.166 Uiso 1 1 calc R
C27 C 1.1752(8) 0.7903(5) 0.5978(2) 0.156(3) Uani 1 1 d .
H27A H 1.0551 0.7929 0.6086 0.233 Uiso 1 1 calc R
H27B H 1.2442 0.8064 0.6327 0.233 Uiso 1 1 calc R
H27C H 1.2039 0.7286 0.5847 0.233 Uiso 1 1 calc R
N1 N 0.6143(3) 0.58908(12) 0.41640(9) 0.0433(5) Uani 1 1 d .
N2 N 0.6194(2) 0.60236(12) 0.47898(8) 0.0408(4) Uani 1 1 d .
O1 O 0.6151(2) 0.42850(11) 0.42563(8) 0.0561(5) Uani 1 1 d .
Si1 Si 0.47890(7) 0.84193(4) 0.32565(3) 0.04083(16) Uani 1 1 d .

loop_
_atom_site_aniso_label
_atom_site_aniso_U_11
_atom_site_aniso_U_22
_atom_site_aniso_U_33
_atom_site_aniso_U_23
_atom_site_aniso_U_13
_atom_site_aniso_U_12
C1 0.0403(12) 0.0418(12) 0.0305(11) -0.0006(9) -0.0004(9) -0.0003(9)
C2 0.0394(12) 0.0453(11) 0.0356(12) -0.0039(11) 0.0029(9) -0.0042(9)
C3 0.0562(15) 0.0504(13) 0.0402(13) 0.0011(11) -0.0018(11) -0.0024(11)
C4 0.0432(11) 0.0427(11) 0.0370(13) -0.0057(10) 0.0055(10) -0.0030(9)
C5 0.0433(13) 0.0389(11) 0.0442(13) -0.0016(10) 0.0042(10) 0.0000(10)
C6 0.0452(14) 0.0416(12) 0.0451(13) 0.0010(10) -0.0030(10) -0.0043(10)
C7 0.0582(17) 0.0435(14) 0.0752(19) -0.0036(13) 0.0042(13) 0.0062(11)
C8 0.0407(12) 0.0427(12) 0.0369(12) -0.0013(9) 0.0007(9) -0.0009(9)
C9 0.0462(14) 0.0602(16) 0.0454(14) 0.0004(11) 0.0031(11) -0.0017(12)
C10 0.0712(19) 0.073(2) 0.0600(18) -0.0062(14) -0.0131(15) -0.0176(15)
C11 0.0547(15) 0.0434(13) 0.0558(15) -0.0110(11) 0.0025(12) -0.0052(11)
C12 0.067(2) 0.093(2) 0.0393(14) 0.0012(14) 0.0095(13) 0.0072(16)
C13 0.0574(16) 0.0683(17) 0.0355(12) -0.0088(12) -0.0055(11) -0.0074(13)
C14 0.0602(16) 0.0550(14) 0.0443(15) 0.0015(11) -0.0094(11) -0.0139(12)
C15 0.0481(14) 0.0546(14) 0.0449(13) -0.0001(11) -0.0075(11) 0.0039(12)
C16 0.0514(15) 0.0571(14) 0.0582(16) 0.0069(13) 0.0018(12) 0.0030(12)
C17 0.0599(18) 0.0692(19) 0.0656(19) 0.0222(15) -0.0023(14) 0.0015(14)
C18 0.0663(18) 0.0655(17) 0.0457(15) -0.0253(13) -0.0002(12) -0.0082(14)
C19 0.0442(14) 0.0669(16) 0.075(2) -0.0041(14) -0.0040(13) -0.0021(13)
C20 0.0576(15) 0.0374(11) 0.0430(13) -0.0042(10) -0.0089(11) 0.0000(10)
C21 0.068(2) 0.0828(19) 0.0384(14) -0.0013(13) -0.0124(13) 0.0065(15)
C22 0.069(2) 0.153(4) 0.076(3) -0.020(2) -0.0063(19) -0.034(2)
C23 0.0576(19) 0.080(2) 0.069(2) -0.0140(16) 0.0133(15) -0.0041(16)
C24 0.076(2) 0.100(3) 0.0512(17) -0.0007(16) 0.0134(15) -0.028(2)
C25 0.088(3) 0.095(3) 0.0602(19) 0.0285(17) -0.0030(17) -0.013(2)
C26 0.073(3) 0.229(6) 0.113(4) -0.065(4) -0.029(3) -0.012(3)
C27 0.127(4) 0.264(8) 0.075(3) -0.020(4) -0.027(3) 0.096(5)
N1 0.0566(12) 0.0409(10) 0.0325(10) -0.0005(8) -0.0032(8) -0.0004(8)
N2 0.0466(11) 0.0456(10) 0.0304(9) 0.0018(8) -0.0019(8) 0.0006(8)
O1 0.0702(12) 0.0416(9) 0.0564(11) 0.0078(8) -0.0027(9) 0.0011(8)
Si1 0.0379(3) 0.0383(3) 0.0463(3) 0.0019(3) -0.0013(3) 0.0008(2)

loop_
_atom_type_symbol
_atom_type_description
_atom_type_scat_dispersion_real
_atom_type_scat_dispersion_imag
_atom_type_scat_source
C C 0.0033 0.0016 'International Tables Vol C Tables 4.2.6.8 and 6.1.1.4'
H H 0.0000 0.0000 'International Tables Vol C Tables 4.2.6.8 and 6.1.1.4'
N N 0.0061 0.0033 'International Tables Vol C Tables 4.2.6.8 and 6.1.1.4'
O O 0.0106 0.0060 'International Tables Vol C Tables 4.2.6.8 and 6.1.1.4'
Si Si 0.0817 0.0704 'International Tables Vol C Tables 4.2.6.8 and 6.1.1.4'

loop_
_geom_angle_atom_site_label_1
_geom_angle_atom_site_label_2
_geom_angle_atom_site_label_3
_geom_angle
C8 C1 N1 126.3(2)
C8 C1 C2 132.2(2)
N1 C1 C2 101.47(19)
C3 C2 C4 117.9(2)
C3 C2 C1 131.8(2)
C4 C2 C1 110.2(2)
C2 C3 C13 118.3(2)
C2 C3 H3 120.8
C13 C3 H3 120.8
C11 C4 C2 123.7(2)
C11 C4 C5 127.3(2)
C2 C4 C5 108.97(19)
O1 C5 N1 125.4(2)
O1 C5 C4 129.4(2)
N1 C5 C4 105.19(18)
C16 C6 C17 116.4(3)
C16 C6 Si1 123.53(19)
C17 C6 Si1 120.0(2)
Si1 C7 H7A 109.5
Si1 C7 H7B 109.5
H7A C7 H7B 109.5
Si1 C7 H7C 109.5
H7A C7 H7C 109.5
H7B C7 H7C 109.5
C1 C8 C20 122.6(2)
C1 C8 Si1 124.47(18)
C20 C8 Si1 112.91(17)
C12 C9 N2 107.1(3)
C12 C9 H9 126.4
N2 C9 H9 126.4
C14 C10 C22 113.7(3)
C14 C10 H10A 108.8
C22 C10 H10A 108.8
C14 C10 H10B 108.8
C22 C10 H10B 108.8
H10A C10 H10B 107.7
C18 C11 C4 117.1(3)
C18 C11 H11 121.4
C4 C11 H11 121.4
C9 C12 C21 108.4(3)
C9 C12 H12 125.8
C21 C12 H12 125.8
C18 C13 C3 121.9(3)
C18 C13 H13 119.0
C3 C13 H13 119.0
C10 C14 C20 112.2(2)
C10 C14 H14A 109.2
C20 C14 H14A 109.2
C10 C14 H14B 109.2
C20 C14 H14B 109.2
H14A C14 H14B 107.9
N2 C15 C21 106.9(2)
N2 C15 H15 126.5
C21 C15 H15 126.5
C23 C16 C6 121.6(3)
C23 C16 H16 119.2
C6 C16 H16 119.2
C25 C17 C6 122.0(3)
C25 C17 H17 119.0
C6 C17 H17 119.0
C11 C18 C13 120.9(2)
C11 C18 H18 119.6
C13 C18 H18 119.6
Si1 C19 H19A 109.5
Si1 C19 H19B 109.5
H19A C19 H19B 109.5
Si1 C19 H19C 109.5
H19A C19 H19C 109.5
H19B C19 H19C 109.5
C14 C20 C8 111.4(2)
C14 C20 H20A 109.4
C8 C20 H20A 109.4
C14 C20 H20B 109.4
C8 C20 H20B 109.4
H20A C20 H20B 108.0
C15 C21 C12 107.7(2)
C15 C21 H21 126.1
C12 C21 H21 126.1
C26 C22 C10 113.3(4)
C26 C22 H22A 108.9
C10 C22 H22A 108.9
C26 C22 H22B 108.9
C10 C22 H22B 108.9
H22A C22 H22B 107.7
C16 C23 C24 120.3(3)
C16 C23 H23 119.8
C24 C23 H23 119.8
C25 C24 C23 119.5(3)
C25 C24 H24 120.2
C23 C24 H24 120.2
C24 C25 C17 120.0(3)
C24 C25 H25 120.0
C17 C25 H25 120.0
C27 C26 C22 113.6(5)
C27 C26 H26A 108.8
C22 C26 H26A 108.8
C27 C26 H26B 108.8
C22 C26 H26B 108.8
H26A C26 H26B 107.7
C26 C27 H27A 109.5
C26 C27 H27B 109.5
H27A C27 H27B 109.5
C26 C27 H27C 109.5
H27A C27 H27C 109.5
H27B C27 H27C 109.5
N2 N1 C5 117.18(18)
N2 N1 C1 124.17(18)
C5 N1 C1 113.97(19)
C15 N2 C9 109.8(2)
C15 N2 N1 125.8(2)
C9 N2 N1 124.2(2)
C19 Si1 C6 111.38(14)
C19 Si1 C7 105.64(13)
C6 Si1 C7 105.59(13)
C19 Si1 C8 111.55(12)
C6 Si1 C8 111.90(12)
C7 Si1 C8 110.42(14)

loop_
_geom_bond_atom_site_label_1
_geom_bond_atom_site_label_2
_geom_bond_distance
C1 C8 1.349(3)
C1 N1 1.456(3)
C1 C2 1.484(3)
C2 C3 1.396(4)
C2 C4 1.401(3)
C3 C13 1.399(4)
C3 H3 0.9300
C4 C11 1.389(4)
C4 C5 1.456(4)
C5 O1 1.223(3)
C5 N1 1.391(3)
C6 C16 1.389(4)
C6 C17 1.393(4)
C6 Si1 1.873(3)
C7 Si1 1.878(3)
C7 H7A 0.9600
C7 H7B 0.9600
C7 H7C 0.9600
C8 C20 1.531(3)
C8 Si1 1.907(3)
C9 C12 1.344(4)
C9 N2 1.359(3)
C9 H9 0.9300
C10 C14 1.510(4)
C10 C22 1.513(6)
C10 H10A 0.9700
C10 H10B 0.9700
C11 C18 1.374(4)
C11 H11 0.9300
C12 C21 1.380(5)
C12 H12 0.9300
C13 C18 1.383(5)
C13 H13 0.9300
C14 C20 1.512(4)
C14 H14A 0.9700
C14 H14B 0.9700
C15 N2 1.353(3)
C15 C21 1.361(4)
C15 H15 0.9300
C16 C23 1.376(4)
C16 H16 0.9300
C17 C25 1.383(5)
C17 H17 0.9300
C18 H18 0.9300
C19 Si1 1.865(3)
C19 H19A 0.9600
C19 H19B 0.9600
C19 H19C 0.9600
C20 H20A 0.9700
C20 H20B 0.9700
C21 H21 0.9300
C22 C26 1.504(6)
C22 H22A 0.9700
C22 H22B 0.9700
C23 C24 1.383(5)
C23 H23 0.9300
C24 C25 1.357(5)
C24 H24 0.9300
C25 H25 0.9300
C26 C27 1.493(8)
C26 H26A 0.9700
C26 H26B 0.9700
C27 H27A 0.9600
C27 H27B 0.9600
C27 H27C 0.9600
N1 N2 1.384(3)
